data_7037293
loop_
_publ_author_name
'Weisheim, Eugen'
'B\"ucker, Lisa'
'Neumann, Beate'
'Stammler, Hans-Georg'
'Mitzel, Norbert W.'

_publ_section_title
;
 Tridentate Lewis acids with phenyl substituted 1,3,5-trisilacyclohexane
 backbones.
;
_journal_issue 1
_journal_name_full 'Dalton transactions (Cambridge, England : 2003)'
_journal_page_first 198
_journal_page_last 207
_journal_paper_doi 10.1039/c5dt04208a
_journal_volume 45
_journal_year 2015
_chemical_formula_moiety 'C27 H24 Si3'
_chemical_formula_sum 'C27 H24 Si3'
_chemical_formula_weight 432.73
_chemical_name_systematic
;
 ?
;
_space_group_crystal_system monoclinic
_space_group_IT_number 14
_space_group_name_Hall '-P 2ybc'
_space_group_name_H-M_alt 'P 1 21/c 1'
_symmetry_space_group_name_Hall '-P 2ybc'
_symmetry_space_group_name_H-M 'P 1 21/c 1'
_atom_sites_solution_hydrogens difmap
_atom_sites_solution_primary direct
_audit_creation_date 2014-09-09
_audit_creation_method
;
  Olex2 1.2-ac2
  (compiled 2012.03.27 svn.r2268, GUI svn.r4156)
;
_audit_update_record
;
2015-08-20 deposited with the CCDC.
2015-11-15 downloaded from the CCDC.
;
_cell_angle_alpha 90
_cell_angle_beta 107.103(3)
_cell_angle_gamma 90
_cell_formula_units_Z 4
_cell_length_a 19.9247(5)
_cell_length_b 10.2169(3)
_cell_length_c 12.3529(4)
_cell_measurement_reflns_used 48650
_cell_measurement_temperature 100.0(1)
_cell_measurement_theta_max 76.5720
_cell_measurement_theta_min 4.6240
_cell_volume 2403.46(13)
_computing_cell_refinement
;
CrysAlisPro, Agilent Technologies,
Version 1.171.37.33 (release 27-03-2014 CrysAlis171 .NET)
(compiled Mar 27 2014,17:12:48)
;
_computing_data_collection
;
CrysAlisPro, Agilent Technologies,
Version 1.171.37.33 (release 27-03-2014 CrysAlis171 .NET)
(compiled Mar 27 2014,17:12:48)
;
_computing_data_reduction
;
CrysAlisPro, Agilent Technologies,
Version 1.171.37.33 (release 27-03-2014 CrysAlis171 .NET)
(compiled Mar 27 2014,17:12:48)
;
_computing_molecular_graphics
;
O. V. Dolomanov, L. J. Bourhis, R. J. Gildea, J. A. K. Howard and H. Puschmann,
OLEX2: a complete structure solution, refinement and analysis program.
J. Appl. Cryst. (2009). 42, 339-341.
;
_computing_publication_material
;
O. V. Dolomanov, L. J. Bourhis, R. J. Gildea, J. A. K. Howard and H. Puschmann,
OLEX2: a complete structure solution, refinement and analysis program.
J. Appl. Cryst. (2009). 42, 339-341.
;
_computing_structure_refinement
;
SHELXL, G.M. Sheldrick, Acta Cryst.
(2008). A64, 112-122
;
_computing_structure_solution
;
SHELXS, G.M. Sheldrick, Acta Cryst.
(2008). A64, 112-122
;
_diffrn_ambient_environment N~2~
_diffrn_ambient_temperature 100.0(1)
_diffrn_detector 'CCD plate'
_diffrn_detector_area_resol_mean 5.3114
_diffrn_detector_type Atlas
_diffrn_measured_fraction_theta_full 0.9998
_diffrn_measured_fraction_theta_max 0.9998
_diffrn_measurement_details
;
  1 omega  -64.00   30.00   1.0000    4.0000
omega____ theta____ kappa____ phi______ frames
    -      -38.5000   57.0000  150.0000 94

  2 omega -110.00  -18.00   1.0000    4.0000
omega____ theta____ kappa____ phi______ frames
    -      -38.5000  -38.0000    0.0000 92

  3 omega -110.00  -18.00   1.0000    4.0000
omega____ theta____ kappa____ phi______ frames
    -      -38.5000  -38.0000  120.0000 92

  4 omega  -50.00   33.00   1.0000    4.0000
omega____ theta____ kappa____ phi______ frames
    -      -38.5000   38.0000   90.0000 83

  5 omega  -50.00   33.00   1.0000    4.0000
omega____ theta____ kappa____ phi______ frames
    -      -38.5000   38.0000  -60.0000 83

  6 omega   13.00  115.00   1.0000    4.0000
omega____ theta____ kappa____ phi______ frames
    -       43.4488   77.0000 -180.0000 102

  7 omega    1.00   82.00   1.0000    4.0000
omega____ theta____ kappa____ phi______ frames
    -       43.4488  -99.0000    0.0000 81

  8 omega   23.00   97.00   1.0000    4.0000
omega____ theta____ kappa____ phi______ frames
    -       43.4488 -125.0000 -120.0000 74

  9 omega   18.00  112.00   1.0000    4.0000
omega____ theta____ kappa____ phi______ frames
    -       43.4488   57.0000 -150.0000 94

 10 omega   13.00  115.00   1.0000    4.0000
omega____ theta____ kappa____ phi______ frames
    -       43.4488   77.0000    0.0000 102

 11 omega   13.00  115.00   1.0000    4.0000
omega____ theta____ kappa____ phi______ frames
    -       43.4488   77.0000  -90.0000 102

 12 omega   13.00  115.00   1.0000    4.0000
omega____ theta____ kappa____ phi______ frames
    -       43.4488   77.0000   90.0000 102

 13 omega   85.00  178.00   1.0000   16.0000
omega____ theta____ kappa____ phi______ frames
    -      111.0000   61.0000   60.0000 93

 14 omega   81.00  178.00   1.0000   16.0000
omega____ theta____ kappa____ phi______ frames
    -      111.0000   77.0000  120.0000 97

 15 omega   85.00  178.00   1.0000   16.0000
omega____ theta____ kappa____ phi______ frames
    -      111.0000   61.0000    0.0000 93

 16 omega   85.00  178.00   1.0000   16.0000
omega____ theta____ kappa____ phi______ frames
    -      111.0000   61.0000  -60.0000 93

 17 omega   85.00  178.00   1.0000   16.0000
omega____ theta____ kappa____ phi______ frames
    -      111.0000   61.0000   90.0000 93

 18 omega   31.00  109.00   1.0000   16.0000
omega____ theta____ kappa____ phi______ frames
    -      111.0000  -94.0000   90.0000 78

 19 omega   82.00  178.00   1.0000   16.0000
omega____ theta____ kappa____ phi______ frames
    -      111.0000   71.0000 -168.2849 96

 20 omega   81.00  178.00   1.0000   16.0000
omega____ theta____ kappa____ phi______ frames
    -      111.0000   77.0000 -150.0000 97

 21 omega   85.00  178.00   1.0000   16.0000
omega____ theta____ kappa____ phi______ frames
    -      111.0000   61.0000  -30.0000 93

 22 omega   81.00  178.00   1.0000   16.0000
omega____ theta____ kappa____ phi______ frames
    -      111.0000   77.0000   30.0000 97

 23 omega   41.00   98.00   1.0000   16.0000
omega____ theta____ kappa____ phi______ frames
    -      111.0000  -45.0000   90.0000 57

 24 omega   81.00  178.00   1.0000   16.0000
omega____ theta____ kappa____ phi______ frames
    -      111.0000   77.0000 -120.0000 97

 25 omega   81.00  178.00   1.0000   16.0000
omega____ theta____ kappa____ phi______ frames
    -      111.0000   77.0000    0.0000 97

 26 omega   81.00  178.00   1.0000   16.0000
omega____ theta____ kappa____ phi______ frames
    -      111.0000   77.0000   60.0000 97

 27 omega   85.00  178.00   1.0000   16.0000
omega____ theta____ kappa____ phi______ frames
    -      111.0000   61.0000 -150.0000 93

 28 omega   31.00  109.00   1.0000   16.0000
omega____ theta____ kappa____ phi______ frames
    -      111.0000  -94.0000    0.0000 78

 29 omega   85.00  178.00   1.0000   16.0000
omega____ theta____ kappa____ phi______ frames
    -      111.0000   61.0000 -180.0000 93

 30 omega   81.00  178.00   1.0000   16.0000
omega____ theta____ kappa____ phi______ frames
    -      111.0000   77.0000  -90.0000 97

 31 omega   41.00  122.00   1.0000   16.0000
omega____ theta____ kappa____ phi______ frames
    -      111.0000 -125.0000  -30.0000 81

 32 omega   85.00  178.00   1.0000   16.0000
omega____ theta____ kappa____ phi______ frames
    -      111.0000   61.0000 -120.0000 93

 33 omega   41.00  122.00   1.0000   16.0000
omega____ theta____ kappa____ phi______ frames
    -      111.0000 -125.0000 -180.0000 81

 34 omega   85.00  178.00   1.0000   16.0000
omega____ theta____ kappa____ phi______ frames
    -      111.0000   61.0000   30.0000 93

 35 omega   81.00  178.00   1.0000   16.0000
omega____ theta____ kappa____ phi______ frames
    -      111.0000   77.0000   90.0000 97

 36 omega   85.00  178.00   1.0000   16.0000
omega____ theta____ kappa____ phi______ frames
    -      111.0000   61.0000  150.0000 93

 37 omega   85.00  178.00   1.0000   16.0000
omega____ theta____ kappa____ phi______ frames
    -      111.0000   61.0000  -90.0000 93

 38 omega   89.00  178.00   1.0000   16.0000
omega____ theta____ kappa____ phi______ frames
    -      111.0000   45.0000 -150.0000 89

 39 omega   81.00  178.00   1.0000   16.0000
omega____ theta____ kappa____ phi______ frames
    -      111.0000   77.0000  -30.0000 97

 40 omega   81.00  178.00   1.0000   16.0000
omega____ theta____ kappa____ phi______ frames
    -      111.0000   77.0000  -60.0000 97

 41 omega   89.00  178.00   1.0000   16.0000
omega____ theta____ kappa____ phi______ frames
    -      111.0000   45.0000 -120.0000 89

 42 omega   85.00  178.00   1.0000   16.0000
omega____ theta____ kappa____ phi______ frames
    -      111.0000   61.0000  120.0000 93

 43 omega   40.00  141.00   1.0000   16.0000
omega____ theta____ kappa____ phi______ frames
    -      111.0000  -77.0000 -150.0000 101

 44 omega   41.00  122.00   1.0000   16.0000
omega____ theta____ kappa____ phi______ frames
    -      111.0000 -125.0000   90.0000 81

 45 omega   31.00  109.00   1.0000   16.0000
omega____ theta____ kappa____ phi______ frames
    -      111.0000  -94.0000 -150.0000 78

 46 omega   84.00  178.00   1.0000   16.0000
omega____ theta____ kappa____ phi______ frames
    -      111.0000   65.0000  168.3487 94

 47 omega   81.00  178.00   1.0000   16.0000
omega____ theta____ kappa____ phi______ frames
    -      111.0000   76.0000  143.6284 97

 48 omega -110.00   -8.00   1.0000    4.0000
omega____ theta____ kappa____ phi______ frames
    -      -38.5000  -77.0000  120.0000 102

 49 omega   18.00  112.00   1.0000    4.0000
omega____ theta____ kappa____ phi______ frames
    -       43.4488   57.0000 -180.0000 94

 50 omega   23.00  114.00   1.0000    4.0000
omega____ theta____ kappa____ phi______ frames
    -       43.4488   38.0000 -180.0000 91

 51 omega   13.00  115.00   1.0000    4.0000
omega____ theta____ kappa____ phi______ frames
    -       43.4488   77.0000   30.0000 102

 52 omega   13.00  115.00   1.0000    4.0000
omega____ theta____ kappa____ phi______ frames
    -       43.4488   77.0000 -150.0000 102

 53 omega  -42.00  129.00   1.0000    4.0000
omega____ theta____ kappa____ phi______ frames
    -       43.4488    0.0000 -120.0000 171

 54 omega   13.00  115.00   1.0000    4.0000
omega____ theta____ kappa____ phi______ frames
    -       43.4488   77.0000  -30.0000 102

 55 omega   23.00  114.00   1.0000    4.0000
omega____ theta____ kappa____ phi______ frames
    -       43.4488   38.0000    0.0000 91

 56 omega   18.00  112.00   1.0000    4.0000
omega____ theta____ kappa____ phi______ frames
    -       43.4488   57.0000    0.0000 94

 57 omega   10.00  120.00   1.0000    4.0000
omega____ theta____ kappa____ phi______ frames
    -       43.4488   19.0000 -180.0000 110

 58 omega  -42.00  129.00   1.0000    4.0000
omega____ theta____ kappa____ phi______ frames
    -       43.4488    0.0000 -180.0000 171

 59 omega  -42.00  129.00   1.0000    4.0000
omega____ theta____ kappa____ phi______ frames
    -       43.4488    0.0000 -150.0000 171

 60 omega   18.00  112.00   1.0000    4.0000
omega____ theta____ kappa____ phi______ frames
    -       43.4488   57.0000  -30.0000 94

 61 omega   23.00  114.00   1.0000    4.0000
omega____ theta____ kappa____ phi______ frames
    -       43.4488   38.0000  150.0000 91
;
_diffrn_measurement_device 'four-circle diffractometer'
_diffrn_measurement_device_type 'SuperNova, Dual, Cu at zero, Atlas'
_diffrn_measurement_method '\w scans'
_diffrn_orient_matrix_UB_11 -0.0528419000
_diffrn_orient_matrix_UB_12 -0.0106321000
_diffrn_orient_matrix_UB_13 0.0688417000
_diffrn_orient_matrix_UB_21 -0.0562518000
_diffrn_orient_matrix_UB_22 0.0681567000
_diffrn_orient_matrix_UB_23 -0.0964303000
_diffrn_orient_matrix_UB_31 -0.0242382000
_diffrn_orient_matrix_UB_32 -0.1342641000
_diffrn_orient_matrix_UB_33 -0.0543350000
_diffrn_radiation_monochromator mirror
_diffrn_radiation_probe x-ray
_diffrn_radiation_type 'Cu K\a'
_diffrn_radiation_wavelength 1.54184
_diffrn_reflns_av_R_equivalents 0.0793
_diffrn_reflns_av_unetI/netI 0.0220
_diffrn_reflns_laue_measured_fraction_full 1.000
_diffrn_reflns_laue_measured_fraction_max 1.000
_diffrn_reflns_limit_h_max 24
_diffrn_reflns_limit_h_min -24
_diffrn_reflns_limit_k_max 12
_diffrn_reflns_limit_k_min -12
_diffrn_reflns_limit_l_max 15
_diffrn_reflns_limit_l_min -15
_diffrn_reflns_number 81599
_diffrn_reflns_point_group_measured_fraction_full 1.000
_diffrn_reflns_point_group_measured_fraction_max 1.000
_diffrn_reflns_theta_full 67.684
_diffrn_reflns_theta_max 72.120
_diffrn_reflns_theta_min 4.644
_diffrn_source 'sealed X-ray tube'
_diffrn_source_type 'SuperNova (Cu) X-ray Source'
_exptl_absorpt_coefficient_mu 1.889
_exptl_absorpt_correction_T_max 0.903
_exptl_absorpt_correction_T_min 0.650
_exptl_absorpt_correction_type gaussian
_exptl_absorpt_process_details
;
CrysAlisPro, Agilent Technologies,
Version 1.171.37.33 (release 27-03-2014 CrysAlis171 .NET)
(compiled Mar 27 2014,17:12:48)
Numerical absorption correction based on gaussian integration over
            a multifaceted crystal model
Empirical absorption correction using spherical harmonics,
 implemented in SCALE3 ABSPACK scaling algorithm.
;
_exptl_crystal_colour 'clear colourless'
_exptl_crystal_colour_lustre clear
_exptl_crystal_colour_primary colourless
_exptl_crystal_density_diffrn 1.196
_exptl_crystal_description plate
_exptl_crystal_F_000 912
_exptl_crystal_size_max 0.3006
_exptl_crystal_size_mid 0.1496
_exptl_crystal_size_min 0.0656
_refine_diff_density_max 0.336
_refine_diff_density_min -0.295
_refine_diff_density_rms 0.054
_refine_ls_extinction_method none
_refine_ls_goodness_of_fit_ref 1.110
_refine_ls_hydrogen_treatment refall
_refine_ls_matrix_type full
_refine_ls_number_parameters 367
_refine_ls_number_reflns 4735
_refine_ls_number_restraints 0
_refine_ls_restrained_S_all 1.110
_refine_ls_R_factor_all 0.0434
_refine_ls_R_factor_gt 0.0422
_refine_ls_shift/su_max 0.001
_refine_ls_shift/su_mean 0.000
_refine_ls_structure_factor_coef Fsqd
_refine_ls_weighting_details 'w=1/[\s^2^(Fo^2^)+(0.0628P)^2^+1.1947P] where P=(Fo^2^+2Fc^2^)/3'
_refine_ls_weighting_scheme calc
_refine_ls_wR_factor_gt 0.1141
_refine_ls_wR_factor_ref 0.1160
_reflns_Friedel_coverage 0.000
_reflns_number_gt 4521
_reflns_number_total 4735
_reflns_threshold_expression 'I > 2\s(I)'
_cod_data_source_file c5dt04208a2.cif
_cod_data_source_block all-cis-7
_cod_depositor_comments 'Adding full bibliography for 7037290--7037293.cif.'
_cod_original_cell_volume 2403.47(13)
_cod_database_code 7037293
_chemical_oxdiff_formula 'C27 H24 Si3'
_reflns_odcompleteness_completeness 99.98
_reflns_odcompleteness_iscentric 1
_reflns_odcompleteness_theta 71.98
_shelx_space_group_comment
;
The symmetry employed for this shelxl refinement is uniquely defined
by the following loop, which should always be used as a source of
symmetry information in preference to the above space-group names.
They are only intended as comments.
;
_shelxl_version_number 2014-3

loop_
_space_group_symop_operation_xyz
'x, y, z'
'-x, y+1/2, -z+1/2'
'-x, -y, -z'
'x, -y-1/2, z-1/2'

loop_
_atom_site_label
_atom_site_type_symbol
_atom_site_fract_x
_atom_site_fract_y
_atom_site_fract_z
_atom_site_U_iso_or_equiv
_atom_site_adp_type
_atom_site_occupancy
_atom_site_site_symmetry_order
_atom_site_calc_flag
Si1 Si 0.66562(2) 0.99052(4) 0.63846(4) 0.02295(13) Uani 1 1 d
Si2 Si 0.75753(2) 1.04731(4) 0.47710(4) 0.02441(14) Uani 1 1 d
Si3 Si 0.79387(2) 0.80317(4) 0.64891(4) 0.02460(14) Uani 1 1 d
C1 C 0.70641(8) 1.11624(17) 0.56817(14) 0.0261(3) Uani 1 1 d
H1A H 0.7397(12) 1.162(2) 0.6277(19) 0.035(5) Uiso 1 1 d
H1B H 0.6711(12) 1.176(2) 0.5250(19) 0.038(6) Uiso 1 1 d
C2 C 0.82313(9) 0.92854(18) 0.56277(15) 0.0285(4) Uani 1 1 d
H2A H 0.8566(12) 0.980(2) 0.6146(19) 0.037(6) Uiso 1 1 d
H2B H 0.8463(12) 0.887(2) 0.5107(19) 0.044(6) Uiso 1 1 d
C3 C 0.73673(8) 0.88270(17) 0.72483(14) 0.0256(3) Uani 1 1 d
H3A H 0.7184(11) 0.819(2) 0.7645(18) 0.035(5) Uiso 1 1 d
H3B H 0.7661(11) 0.940(2) 0.7803(18) 0.035(5) Uiso 1 1 d
C4 C 0.61490(8) 1.06716(17) 0.72808(14) 0.0251(3) Uani 1 1 d
C5 C 0.57199(9) 0.98859(18) 0.77244(16) 0.0309(4) Uani 1 1 d
H5 H 0.5690(11) 0.895(2) 0.7566(18) 0.036(5) Uiso 1 1 d
C6 C 0.53331(10) 1.0415(2) 0.83859(17) 0.0358(4) Uani 1 1 d
H6 H 0.5067(12) 0.985(2) 0.872(2) 0.041(6) Uiso 1 1 d
C7 C 0.53632(9) 1.1749(2) 0.86087(16) 0.0344(4) Uani 1 1 d
H7 H 0.5096(13) 1.214(2) 0.905(2) 0.045(6) Uiso 1 1 d
C8 C 0.57813(9) 1.25427(19) 0.81749(15) 0.0318(4) Uani 1 1 d
H8 H 0.5788(11) 1.348(2) 0.8289(18) 0.036(5) Uiso 1 1 d
C9 C 0.61770(8) 1.20075(17) 0.75227(14) 0.0278(4) Uani 1 1 d
H9 H 0.6445(12) 1.258(2) 0.7233(19) 0.040(6) Uiso 1 1 d
C10 C 0.80631(8) 1.17744(17) 0.42473(14) 0.0277(4) Uani 1 1 d
C11 C 0.82050(11) 1.29837(19) 0.47724(17) 0.0372(4) Uani 1 1 d
H11 H 0.7991(13) 1.319(2) 0.540(2) 0.049(6) Uiso 1 1 d
C12 C 0.86210(13) 1.3897(2) 0.44407(19) 0.0461(5) Uani 1 1 d
H12 H 0.8758(16) 1.474(3) 0.492(2) 0.070(8) Uiso 1 1 d
C13 C 0.89012(11) 1.3616(2) 0.35701(18) 0.0414(5) Uani 1 1 d
H13 H 0.9192(13) 1.427(3) 0.335(2) 0.051(7) Uiso 1 1 d
C14 C 0.87639(10) 1.2425(2) 0.30290(17) 0.0405(5) Uani 1 1 d
H14 H 0.8963(15) 1.225(3) 0.242(2) 0.063(8) Uiso 1 1 d
C15 C 0.83472(10) 1.1512(2) 0.33603(17) 0.0363(4) Uani 1 1 d
H15 H 0.8247(13) 1.069(3) 0.297(2) 0.049(7) Uiso 1 1 d
C16 C 0.87354(8) 0.72696(17) 0.75071(15) 0.0281(4) Uani 1 1 d
C17 C 0.91181(11) 0.6304(2) 0.71676(18) 0.0435(5) Uani 1 1 d
H17 H 0.8937(13) 0.598(2) 0.642(2) 0.050(7) Uiso 1 1 d
C18 C 0.97279(11) 0.5775(3) 0.7908(2) 0.0482(5) Uani 1 1 d
H18 H 0.9952(16) 0.515(3) 0.763(2) 0.063(8) Uiso 1 1 d
C19 C 0.99715(10) 0.6228(2) 0.89944(19) 0.0437(5) Uani 1 1 d
H19 H 1.0409(14) 0.590(3) 0.950(2) 0.055(7) Uiso 1 1 d
C20 C 0.95989(11) 0.7172(2) 0.9363(2) 0.0481(5) Uani 1 1 d
H20 H 0.9752(15) 0.746(3) 1.020(2) 0.066(8) Uiso 1 1 d
C21 C 0.89855(10) 0.7679(2) 0.86277(17) 0.0393(4) Uani 1 1 d
H21 H 0.8738(14) 0.834(3) 0.886(2) 0.058(7) Uiso 1 1 d
C22 C 0.60153(8) 0.89573(17) 0.53035(14) 0.0277(3) Uani 1 1 d
C23 C 0.55793(9) 0.8438(2) 0.45411(16) 0.0348(4) Uani 1 1 d
H23 H 0.5229(13) 0.802(2) 0.389(2) 0.050(7) Uiso 1 1 d
C24 C 0.70028(9) 0.96979(18) 0.34973(15) 0.0307(4) Uani 1 1 d
C25 C 0.66530(10) 0.9274(2) 0.25978(17) 0.0396(4) Uani 1 1 d
H25 H 0.6341(15) 0.889(3) 0.185(2) 0.072(8) Uiso 1 1 d
C26 C 0.74760(9) 0.67087(18) 0.55792(14) 0.0301(4) Uani 1 1 d
C27 C 0.71850(10) 0.5792(2) 0.50261(16) 0.0380(4) Uani 1 1 d
H27 H 0.6901(16) 0.504(3) 0.450(3) 0.075(9) Uiso 1 1 d

loop_
_atom_site_aniso_label
_atom_site_aniso_U_11
_atom_site_aniso_U_22
_atom_site_aniso_U_33
_atom_site_aniso_U_23
_atom_site_aniso_U_13
_atom_site_aniso_U_12
Si1 0.0159(2) 0.0276(2) 0.0247(2) -0.00193(16) 0.00486(17) 0.00190(16)
Si2 0.0202(2) 0.0275(2) 0.0253(2) 0.00113(17) 0.00636(17) 0.00431(16)
Si3 0.0187(2) 0.0269(2) 0.0273(2) 0.00136(17) 0.00553(17) 0.00444(16)
C1 0.0200(7) 0.0293(8) 0.0272(8) -0.0005(7) 0.0043(6) 0.0034(7)
C2 0.0219(8) 0.0321(9) 0.0319(9) 0.0028(7) 0.0087(7) 0.0047(7)
C3 0.0212(7) 0.0294(8) 0.0254(8) 0.0004(7) 0.0057(6) 0.0014(6)
C4 0.0156(7) 0.0329(9) 0.0246(8) -0.0016(6) 0.0023(6) 0.0032(6)
C5 0.0246(8) 0.0326(9) 0.0361(9) -0.0022(7) 0.0097(7) 0.0018(7)
C6 0.0273(9) 0.0447(11) 0.0388(10) 0.0004(8) 0.0151(8) 0.0010(8)
C7 0.0242(8) 0.0476(11) 0.0318(9) -0.0092(8) 0.0090(7) 0.0056(8)
C8 0.0229(8) 0.0361(10) 0.0322(9) -0.0104(7) 0.0016(7) 0.0026(7)
C9 0.0185(7) 0.0330(9) 0.0287(8) -0.0043(7) 0.0022(6) -0.0010(6)
C10 0.0230(8) 0.0326(9) 0.0271(8) 0.0050(7) 0.0069(6) 0.0074(6)
C11 0.0490(11) 0.0318(9) 0.0356(10) 0.0041(8) 0.0197(9) 0.0040(8)
C12 0.0641(14) 0.0342(10) 0.0445(11) 0.0049(9) 0.0229(10) -0.0034(10)
C13 0.0408(10) 0.0431(11) 0.0428(11) 0.0134(9) 0.0160(9) 0.0009(9)
C14 0.0319(9) 0.0553(13) 0.0389(10) 0.0040(9) 0.0173(8) 0.0026(9)
C15 0.0318(9) 0.0427(11) 0.0372(10) -0.0024(8) 0.0147(8) 0.0020(8)
C16 0.0202(7) 0.0288(8) 0.0356(9) 0.0075(7) 0.0084(7) 0.0023(6)
C17 0.0337(10) 0.0573(13) 0.0403(11) 0.0050(10) 0.0119(8) 0.0175(9)
C18 0.0301(10) 0.0581(13) 0.0615(14) 0.0172(11) 0.0215(10) 0.0196(10)
C19 0.0203(8) 0.0551(13) 0.0536(12) 0.0262(10) 0.0076(8) 0.0056(8)
C20 0.0343(10) 0.0543(13) 0.0448(12) 0.0068(10) -0.0055(9) 0.0033(9)
C21 0.0328(9) 0.0376(10) 0.0397(10) 0.0014(8) -0.0013(8) 0.0053(8)
C22 0.0204(7) 0.0321(9) 0.0313(8) -0.0018(7) 0.0087(6) 0.0016(7)
C23 0.0280(9) 0.0425(10) 0.0331(9) -0.0031(8) 0.0079(7) -0.0022(8)
C24 0.0268(8) 0.0319(9) 0.0341(9) 0.0002(7) 0.0098(7) 0.0067(7)
C25 0.0347(10) 0.0451(11) 0.0359(10) -0.0045(8) 0.0054(8) 0.0073(8)
C26 0.0251(8) 0.0371(9) 0.0273(8) -0.0009(7) 0.0067(6) 0.0044(7)
C27 0.0344(10) 0.0423(11) 0.0359(10) -0.0034(8) 0.0082(8) 0.0021(8)

loop_
_atom_type_symbol
_atom_type_description
_atom_type_scat_dispersion_real
_atom_type_scat_dispersion_imag
_atom_type_scat_source
C C 0.0181 0.0091 'International Tables Vol C Tables 4.2.6.8 and 6.1.1.4'
H H 0.0000 0.0000 'International Tables Vol C Tables 4.2.6.8 and 6.1.1.4'
Si Si 0.2541 0.3302 'International Tables Vol C Tables 4.2.6.8 and 6.1.1.4'

loop_
_exptl_crystal_face_index_h
_exptl_crystal_face_index_k
_exptl_crystal_face_index_l
_exptl_crystal_face_perp_dist
_exptl_oxdiff_crystal_face_indexfrac_h
_exptl_oxdiff_crystal_face_indexfrac_k
_exptl_oxdiff_crystal_face_indexfrac_l
_exptl_oxdiff_crystal_face_x
_exptl_oxdiff_crystal_face_y
_exptl_oxdiff_crystal_face_z
11 1 -6 0.0328 11.0016 0.9973 -6.0113 -1.0058 0.0288 -0.0739
-11 -1 6 0.0328 -11.0016 -0.9973 6.0113 1.0058 -0.0288 0.0739
7 0 5 0.0748 6.9758 0.0034 4.9956 -0.0247 -0.8739 -0.4410
-7 0 -5 0.0748 -6.9758 -0.0034 -4.9956 0.0247 0.8739 0.4410
2 6 3 0.1214 1.9891 5.9967 2.9841 0.0366 0.0091 -1.0155
1 -7 0 0.1328 0.9979 -6.9940 0.0166 0.0228 -0.5344 0.9140
-12 -1 0 0.0579 -11.9830 -1.0005 0.0112 0.6446 0.6048 0.4242
8 1 -7 0.0344 8.0087 0.9965 -7.0093 -0.9163 0.2933 0.0529
-8 0 8 0.0331 -8.0115 0.0032 8.0069 0.9745 -0.3212 -0.2413
-2 -3 -6 0.0932 -1.9803 -3.0008 -5.9919 -0.2759 0.4847 0.7765
2 5 -5 0.1173 2.0119 4.9935 -5.0146 -0.5046 0.7107 -0.4467
-3 1 8 0.0521 -3.0185 1.0029 8.0008 0.6996 -0.5334 -0.4962

loop_
_geom_angle_atom_site_label_1
_geom_angle_atom_site_label_2
_geom_angle_atom_site_label_3
_geom_angle
C1 Si1 C4 111.80(8)
C3 Si1 C1 108.16(8)
C3 Si1 C4 111.09(7)
C22 Si1 C1 109.32(8)
C22 Si1 C3 110.79(8)
C22 Si1 C4 105.68(7)
C1 Si2 C2 108.62(8)
C1 Si2 C10 111.83(8)
C2 Si2 C10 108.03(7)
C24 Si2 C1 111.68(8)
C24 Si2 C2 111.19(8)
C24 Si2 C10 105.43(8)
C2 Si3 C16 108.78(7)
C3 Si3 C2 109.14(8)
C3 Si3 C16 111.41(8)
C26 Si3 C2 110.08(8)
C26 Si3 C3 111.14(8)
C26 Si3 C16 106.23(8)
Si1 C1 H1A 106.2(13)
Si1 C1 H1B 110.3(13)
Si2 C1 Si1 114.27(9)
Si2 C1 H1A 105.8(13)
Si2 C1 H1B 110.1(13)
H1A C1 H1B 109.9(18)
Si2 C2 H2A 105.0(13)
Si2 C2 H2B 107.0(13)
Si3 C2 Si2 119.04(9)
Si3 C2 H2A 106.0(13)
Si3 C2 H2B 111.0(14)
H2A C2 H2B 108.1(19)
Si1 C3 H3A 110.9(13)
Si1 C3 H3B 104.6(13)
Si3 C3 Si1 116.39(9)
Si3 C3 H3A 110.3(13)
Si3 C3 H3B 106.9(13)
H3A C3 H3B 107.2(18)
C5 C4 Si1 119.32(13)
C9 C4 Si1 122.71(13)
C9 C4 C5 117.96(15)
C4 C5 H5 119.6(13)
C6 C5 C4 121.13(17)
C6 C5 H5 119.3(13)
C5 C6 H6 119.4(14)
C5 C6 C7 120.04(18)
C7 C6 H6 120.5(14)
C6 C7 H7 121.7(14)
C8 C7 C6 119.75(17)
C8 C7 H7 118.5(14)
C7 C8 H8 120.6(13)
C7 C8 C9 120.19(17)
C9 C8 H8 119.1(13)
C4 C9 H9 121.4(14)
C8 C9 C4 120.92(17)
C8 C9 H9 117.6(14)
C11 C10 Si2 121.80(13)
C11 C10 C15 117.63(17)
C15 C10 Si2 120.37(14)
C10 C11 H11 118.2(14)
C10 C11 C12 121.24(18)
C12 C11 H11 120.5(14)
C11 C12 H12 118.2(17)
C13 C12 C11 120.3(2)
C13 C12 H12 121.2(17)
C12 C13 H13 119.1(15)
C14 C13 C12 119.61(19)
C14 C13 H13 121.3(15)
C13 C14 H14 118.3(17)
C13 C14 C15 120.10(18)
C15 C14 H14 121.6(17)
C10 C15 H15 119.0(15)
C14 C15 C10 121.13(19)
C14 C15 H15 119.8(15)
C17 C16 Si3 121.61(14)
C17 C16 C21 116.60(17)
C21 C16 Si3 121.75(14)
C16 C17 H17 117.2(15)
C16 C17 C18 121.8(2)
C18 C17 H17 120.9(15)
C17 C18 H18 117.2(19)
C19 C18 C17 120.1(2)
C19 C18 H18 122.6(19)
C18 C19 H19 120.4(15)
C18 C19 C20 119.51(18)
C20 C19 H19 120.1(15)
C19 C20 H20 120.2(16)
C19 C20 C21 120.1(2)
C21 C20 H20 119.5(16)
C16 C21 C20 121.8(2)
C16 C21 H21 117.5(16)
C20 C21 H21 120.7(16)
C23 C22 Si1 174.15(17)
C22 C23 H23 177.5(15)
C25 C24 Si2 173.47(18)
C24 C25 H25 177.6(17)
C27 C26 Si3 176.57(17)
C26 C27 H27 175.6(17)

loop_
_geom_bond_atom_site_label_1
_geom_bond_atom_site_label_2
_geom_bond_distance
Si1 C1 1.8654(18)
Si1 C3 1.8628(17)
Si1 C4 1.8756(17)
Si1 C22 1.8300(17)
Si2 C1 1.8635(17)
Si2 C2 1.8674(17)
Si2 C10 1.8711(18)
Si2 C24 1.8299(19)
Si3 C2 1.8649(18)
Si3 C3 1.8612(17)
Si3 C16 1.8798(17)
Si3 C26 1.8250(19)
C1 H1A 0.96(2)
C1 H1B 0.97(2)
C2 H2A 0.94(2)
C2 H2B 0.99(2)
C3 H3A 0.95(2)
C3 H3B 0.96(2)
C4 C5 1.397(2)
C4 C9 1.395(2)
C5 H5 0.98(2)
C5 C6 1.387(3)
C6 H6 0.96(2)
C6 C7 1.388(3)
C7 H7 0.95(2)
C7 C8 1.379(3)
C8 H8 0.97(2)
C8 C9 1.394(2)
C9 H9 0.93(2)
C10 C11 1.385(3)
C10 C15 1.399(2)
C11 H11 1.01(2)
C11 C12 1.387(3)
C12 H12 1.03(3)
C12 C13 1.380(3)
C13 H13 0.97(3)
C13 C14 1.376(3)
C14 H14 0.96(3)
C14 C15 1.388(3)
C15 H15 0.96(3)
C16 C17 1.385(3)
C16 C21 1.391(3)
C17 H17 0.95(3)
C17 C18 1.396(3)
C18 H18 0.90(3)
C18 C19 1.367(3)
C19 H19 0.97(3)
C19 C20 1.374(3)
C20 H20 1.03(3)
C20 C21 1.391(3)
C21 H21 0.93(3)
C22 C23 1.201(3)
C23 H23 0.99(3)
C24 C25 1.205(3)
C25 H25 1.03(3)
C26 C27 1.203(3)
C27 H27 1.06(3)

loop_
_geom_torsion_atom_site_label_1
_geom_torsion_atom_site_label_2
_geom_torsion_atom_site_label_3
_geom_torsion_atom_site_label_4
_geom_torsion
Si1 C4 C5 C6 -179.63(14)
Si1 C4 C9 C8 178.76(12)
Si2 C10 C11 C12 174.11(16)
Si2 C10 C15 C14 -174.13(15)
Si3 C16 C17 C18 177.13(17)
Si3 C16 C21 C20 -176.03(17)
C1 Si1 C3 Si3 -55.07(12)
C1 Si1 C4 C5 170.00(13)
C1 Si1 C4 C9 -9.60(16)
C1 Si2 C2 Si3 47.67(13)
C1 Si2 C10 C11 19.60(17)
C1 Si2 C10 C15 -165.65(14)
C2 Si2 C1 Si1 -53.46(11)
C2 Si2 C10 C11 -99.88(16)
C2 Si2 C10 C15 74.87(16)
C2 Si3 C3 Si1 48.03(12)
C2 Si3 C16 C17 -79.67(18)
C2 Si3 C16 C21 97.94(17)
C3 Si1 C1 Si2 57.57(11)
C3 Si1 C4 C5 -69.07(15)
C3 Si1 C4 C9 111.34(14)
C3 Si3 C2 Si2 -44.68(13)
C3 Si3 C16 C17 159.97(16)
C3 Si3 C16 C21 -22.42(18)
C4 Si1 C1 Si2 -179.81(8)
C4 Si1 C3 Si3 -178.13(9)
C4 C5 C6 C7 0.6(3)
C5 C4 C9 C8 -0.8(2)
C5 C6 C7 C8 -0.3(3)
C6 C7 C8 C9 -0.5(3)
C7 C8 C9 C4 1.1(3)
C9 C4 C5 C6 0.0(3)
C10 Si2 C1 Si1 -172.60(8)
C10 Si2 C2 Si3 169.16(10)
C10 C11 C12 C13 0.3(3)
C11 C10 C15 C14 0.8(3)
C11 C12 C13 C14 0.2(3)
C12 C13 C14 C15 -0.2(3)
C13 C14 C15 C10 -0.4(3)
C15 C10 C11 C12 -0.8(3)
C16 Si3 C2 Si2 -166.43(10)
C16 Si3 C3 Si1 168.17(9)
C16 C17 C18 C19 -1.4(4)
C17 C16 C21 C20 1.7(3)
C17 C18 C19 C20 2.3(3)
C18 C19 C20 C21 -1.2(3)
C19 C20 C21 C16 -0.8(3)
C21 C16 C17 C18 -0.6(3)
C22 Si1 C1 Si2 -63.15(10)
C22 Si1 C3 Si3 64.72(11)
C22 Si1 C4 C5 51.16(15)
C22 Si1 C4 C9 -128.44(14)
C24 Si2 C1 Si1 69.51(11)
C24 Si2 C2 Si3 -75.61(12)
C24 Si2 C10 C11 141.16(15)
C24 Si2 C10 C15 -44.09(16)
C26 Si3 C2 Si2 77.55(12)
C26 Si3 C3 Si1 -73.56(12)
C26 Si3 C16 C17 38.80(18)
C26 Si3 C16 C21 -143.59(16)
